data_1531554
loop_
_publ_author_name
'Huster, J.'
'Bronger, W.'

_publ_section_title
;
 Cs Cu5 S3 - eine neue Verbindung in zwei Modifikationen
;
_journal_name_full 'Zeitschrift fuer Anorganische und Allgemeine Chemie'
_journal_page_first 1395
_journal_page_last 1400
_journal_volume 627
_journal_year 2001
_chemical_formula_sum 'Cs Cu5 S3'
_space_group_IT_number 51
_symmetry_space_group_name_Hall '-P 2c 2'
_symmetry_space_group_name_H-M 'P m c m'
_cell_angle_alpha 90
_cell_angle_beta 90
_cell_angle_gamma 90
_cell_formula_units_Z 2
_cell_length_a 3.9552
_cell_length_b 8.951
_cell_length_c 9.635
_cell_volume 341.108
_citation_journal_id_ASTM ZAACAB
_cod_data_source_file Huster_ZAACAB_2001_11.cif
_cod_data_source_block Cs1Cu5S3
_cod_original_cell_volume 341.1079
_cod_original_sg_symbol_Hall '-P 2a 2a (y,z,x)'
_cod_original_formula_sum 'Cs1 Cu5 S3'
_cod_database_code 1531554

loop_
_symmetry_equiv_pos_as_xyz
x,y,z
-x,y,-z+1/2
-x,-y,z+1/2
x,-y,-z
-x,-y,-z
x,-y,z-1/2
x,y,-z-1/2
-x,y,z

loop_
_atom_site_label
_atom_site_type_symbol
_atom_site_fract_x
_atom_site_fract_y
_atom_site_fract_z
_atom_site_occupancy
_atom_site_U_iso_or_equiv
Cs1 Cs+1 0 0.05907 0.25 1 0.0
S2 S-2 0.5 0.7786 0.0284 1 0.0
Cu1 Cu+1 0.5 0.4216 0.1152 1 0.0
Cu3 Cu+1 0.5 0.7154 0.25 1 0.0
S1 S-2 0 0.4618 0.25 1 0.0
Cu2 Cu+1 0 0.6467 0.0768 1 0.0
